data_2108479
loop_
_publ_author_name
'Guo, Chunyang'
'Zhang, Qi'
'Zhu, Bingqing'
'Zhu, Bin'
'Zhou, Weiqun'
'Ren, Guobin'
'Mei, Xuefeng'

_publ_section_title
;
 Solvatochromism and mechanochromism observed in a triphenylamine
 derivative
;
_journal_coeditor_code AW5022SUP1
_journal_issue 5
_journal_name_full 'Acta Crystallographica Section B'
_journal_page_first
;
;
_journal_paper_doi 10.1107/S2052520619007030
_journal_volume 75
_journal_year 2019
_chemical_formula_moiety 'C26 H20 Cl N3 O'
_chemical_formula_sum 'C26 H20 Cl N3 O'
_chemical_formula_weight 425.90
_chemical_name_systematic TPAP
_space_group_crystal_system triclinic
_space_group_IT_number 2
_space_group_name_Hall '-P 1'
_space_group_name_H-M_alt 'P -1'
_symmetry_space_group_name_Hall '-P 1'
_symmetry_space_group_name_H-M 'P -1'
_atom_sites_solution_hydrogens geom
_atom_sites_solution_primary direct
_audit_creation_date 2017-06-23
_audit_creation_method
;
Olex2 1.2
(compiled 2017.03.28 svn.r3405 for OlexSys, GUI svn.r5337)
;
_cell_angle_alpha 107.7310(10)
_cell_angle_beta 98.2690(10)
_cell_angle_gamma 106.9800(10)
_cell_formula_units_Z 4
_cell_length_a 10.5741(2)
_cell_length_b 13.5798(3)
_cell_length_c 16.6564(4)
_cell_measurement_reflns_used 8768
_cell_measurement_temperature 296.15
_cell_measurement_theta_max 26.91
_cell_measurement_theta_min 2.49
_cell_volume 2106.51(8)
_computing_cell_refinement 'SAINT v8.34A (Bruker, 2013)'
_computing_data_reduction 'SAINT v8.34A (Bruker, 2013)'
_computing_molecular_graphics 'Olex2 (Dolomanov et al., 2009)'
_computing_publication_material 'Olex2 (Dolomanov et al., 2009)'
_computing_structure_refinement 'ShelXL (Sheldrick, 2015)'
_computing_structure_solution 'SIR2004 (Burla et al., 2007)'
_diffrn_ambient_temperature 296.15
_diffrn_measured_fraction_theta_full 0.999
_diffrn_measured_fraction_theta_max 0.997
_diffrn_measurement_device_type 'Bruker APEX-II CCD'
_diffrn_measurement_method '\f and \w scans'
_diffrn_radiation_type MoK\a
_diffrn_radiation_wavelength 0.71073
_diffrn_reflns_av_R_equivalents 0.0425
_diffrn_reflns_av_unetI/netI 0.0472
_diffrn_reflns_Laue_measured_fraction_full 0.999
_diffrn_reflns_Laue_measured_fraction_max 0.997
_diffrn_reflns_limit_h_max 13
_diffrn_reflns_limit_h_min -13
_diffrn_reflns_limit_k_max 17
_diffrn_reflns_limit_k_min -17
_diffrn_reflns_limit_l_max 21
_diffrn_reflns_limit_l_min -21
_diffrn_reflns_number 31002
_diffrn_reflns_point_group_measured_fraction_full 0.999
_diffrn_reflns_point_group_measured_fraction_max 0.997
_diffrn_reflns_theta_full 25.242
_diffrn_reflns_theta_max 27.548
_diffrn_reflns_theta_min 1.328
_diffrn_standards_number 0
_exptl_absorpt_coefficient_mu 0.205
_exptl_absorpt_correction_T_max 0.7456
_exptl_absorpt_correction_T_min 0.6963
_exptl_absorpt_correction_type multi-scan
_exptl_absorpt_process_details
;
SADABS-2014/5 (Bruker,2014/5) was used for absorption correction.
wR2(int) was 0.0638 before and 0.0501 after correction.
The Ratio of minimum to maximum transmission is 0.9339.
The \l/2 correction factor is 0.00150.
;
_exptl_crystal_colour colourless
_exptl_crystal_colour_primary colourless
_exptl_crystal_density_diffrn 1.343
_exptl_crystal_description block
_exptl_crystal_F_000 888
_exptl_crystal_size_max 0.2
_exptl_crystal_size_mid 0.15
_exptl_crystal_size_min 0.1
_refine_diff_density_max 0.291
_refine_diff_density_min -0.431
_refine_diff_density_rms 0.053
_refine_ls_extinction_method none
_refine_ls_goodness_of_fit_ref 1.053
_refine_ls_hydrogen_treatment constr
_refine_ls_matrix_type full
_refine_ls_number_parameters 559
_refine_ls_number_reflns 9694
_refine_ls_number_restraints 0
_refine_ls_restrained_S_all 1.053
_refine_ls_R_factor_all 0.0678
_refine_ls_R_factor_gt 0.0441
_refine_ls_shift/su_max 0.000
_refine_ls_shift/su_mean 0.000
_refine_ls_structure_factor_coef Fsqd
_refine_ls_weighting_details 'w=1/[\s^2^(Fo^2^)+(0.0600P)^2^+0.4230P] where P=(Fo^2^+2Fc^2^)/3'
_refine_ls_weighting_scheme calc
_refine_ls_wR_factor_gt 0.1122
_refine_ls_wR_factor_ref 0.1295
_reflns_Friedel_coverage 0.000
_reflns_number_gt 7021
_reflns_number_total 9694
_reflns_threshold_expression 'I > 2\s(I)'
_cod_data_source_file aw5022sup1.cif
_cod_data_source_block FormA
_cod_database_code 2108479
_shelx_shelxl_version_number 2014/7
_shelx_space_group_comment
;
The symmetry employed for this shelxl refinement is uniquely defined
by the following loop, which should always be used as a source of
symmetry information in preference to the above space-group names.
They are only intended as comments.
;
_olex2_refinement_description
;
1. Fixed Uiso
 At 1.2 times of:
  All C(H) groups, All N(H) groups
2.a Aromatic/amide H refined with riding coordinates:
 N005(H005), N007(H007), C00H(H00H), C00I(H00I), C00J(H00J), C00L(H00L),
 C00O(H00O), C00P(H00P), C00Q(H00Q), C00R(H00R), C00S(H00S), C00T(H00T),
 C00V(H00V), C00W(H00W), C00Z(H00Z), C010(H010), C011(H011), C012(H012),
 C013(H013), C014(H014), C015(H015), C017(H017), C018(H018), C019(H019),
 C01A(H01A), C01B(H01B), C01C(H01C), C01D(H01D), C01E(H01E), C01F(H01F),
 C01G(H01G), C01H(H01H), C01J(H01J), C01K(H01K), C01L(H01L), C01M(H01M),
 C01N(H01N), C01O(H01O), C01P(H01P), C01Q(H01Q)
;
_olex2_submission_special_instructions 'No special instructions were received'

loop_
_space_group_symop_operation_xyz
'x, y, z'
'-x, -y, -z'

loop_
_atom_site_label
_atom_site_type_symbol
_atom_site_fract_x
_atom_site_fract_y
_atom_site_fract_z
_atom_site_U_iso_or_equiv
_atom_site_adp_type
_atom_site_occupancy
_atom_site_site_symmetry_order
_atom_site_calc_flag
_atom_site_refinement_flags_posn
Cl01 Cl 0.72965(5) 0.61062(4) 0.10386(3) 0.04546(14) Uani 1 1 d .
Cl02 Cl 0.22157(6) 0.15345(6) 0.63910(4) 0.0701(2) Uani 1 1 d .
O003 O 0.54623(13) 0.40715(11) 0.40262(9) 0.0378(3) Uani 1 1 d .
O004 O 1.03322(13) 0.40452(11) 0.35801(9) 0.0389(3) Uani 1 1 d .
N005 N 0.84701(16) 0.39996(12) 0.41247(10) 0.0336(4) Uani 1 1 d .
H005 H 0.7820 0.4256 0.4177 0.040 Uiso 1 1 calc R
N006 N 0.86981(15) 0.33537(12) 0.45873(10) 0.0334(3) Uani 1 1 d .
N007 N 0.33416(16) 0.40780(13) 0.35364(10) 0.0359(4) Uani 1 1 d .
H007 H 0.2491 0.3837 0.3530 0.043 Uiso 1 1 calc R
N008 N 0.34834(15) 0.73345(14) 0.04107(10) 0.0349(4) Uani 1 1 d .
N009 N 0.77730(15) 0.04230(13) 0.70140(11) 0.0355(4) Uani 1 1 d .
N00A N 0.37622(16) 0.46906(13) 0.30295(10) 0.0356(4) Uani 1 1 d .
C00B C 0.33183(17) 0.66467(15) 0.09006(12) 0.0284(4) Uani 1 1 d .
C00C C 0.23589(17) 0.75411(15) 0.00080(12) 0.0293(4) Uani 1 1 d .
C00D C 0.36862(17) 0.32884(14) 0.46210(11) 0.0280(4) Uani 1 1 d .
C00E C 0.87273(17) 0.47293(14) 0.29887(11) 0.0280(4) Uani 1 1 d .
C00F C 0.30062(18) 0.53038(15) 0.19035(12) 0.0298(4) Uani 1 1 d .
C00G C 0.47731(16) 0.77846(15) 0.02432(11) 0.0286(4) Uani 1 1 d .
C00H C 1.01630(18) 0.10232(15) 0.77699(11) 0.0303(4) Uani 1 1 d .
H00H H 1.0169 0.1741 0.8002 0.036 Uiso 1 1 calc R
C00I C 0.44055(17) 0.68131(15) 0.15737(12) 0.0299(4) Uani 1 1 d .
H00I H 0.5242 0.7372 0.1690 0.036 Uiso 1 1 calc R
C00J C 0.19295(18) 0.51389(15) 0.12288(12) 0.0335(4) Uani 1 1 d .
H00J H 0.1097 0.4574 0.1108 0.040 Uiso 1 1 calc R
C00K C 0.89822(17) 0.01780(15) 0.72188(12) 0.0303(4) Uani 1 1 d .
C00L C 0.72511(17) 0.26104(15) 0.62618(12) 0.0304(4) Uani 1 1 d .
H00L H 0.6814 0.3121 0.6384 0.037 Uiso 1 1 calc R
C00M C 0.78305(17) 0.11469(15) 0.65463(12) 0.0302(4) Uani 1 1 d .
C00N C 0.65263(18) -0.01918(15) 0.71239(12) 0.0310(4) Uani 1 1 d .
C00O C 0.27863(19) 0.46274(15) 0.24439(12) 0.0323(4) Uani 1 1 d .
H00O H 0.1910 0.4138 0.2358 0.039 Uiso 1 1 calc R
C00P C 0.54503(18) 0.71009(15) -0.01258(12) 0.0309(4) Uani 1 1 d .
H00P H 0.5093 0.6346 -0.0238 0.037 Uiso 1 1 calc R
C00Q C 0.72106(18) 0.19294(15) 0.67357(12) 0.0325(4) Uani 1 1 d .
H00Q H 0.6767 0.1997 0.7182 0.039 Uiso 1 1 calc R
C00R C 0.53200(18) 0.89109(16) 0.04129(13) 0.0348(4) Uani 1 1 d .
H00R H 0.4874 0.9374 0.0667 0.042 Uiso 1 1 calc R
C00S C 0.21231(18) 0.73896(15) -0.08658(12) 0.0315(4) Uani 1 1 d .
H00S H 0.2676 0.7123 -0.1193 0.038 Uiso 1 1 calc R
C00T C 0.42461(18) 0.61528(15) 0.20669(12) 0.0308(4) Uani 1 1 d .
H00T H 0.4977 0.6276 0.2515 0.037 Uiso 1 1 calc R
C00U C 0.79382(17) 0.25429(14) 0.56039(11) 0.0292(4) Uani 1 1 d .
C00V C 0.85657(18) 0.17571(16) 0.54212(12) 0.0332(4) Uani 1 1 d .
H00V H 0.9026 0.1699 0.4983 0.040 Uiso 1 1 calc R
C00W C 0.69096(19) 0.50093(15) 0.21385(12) 0.0331(4) Uani 1 1 d .
H00W H 0.5989 0.4906 0.1967 0.040 Uiso 1 1 calc R
C00X C 0.92662(18) 0.42325(14) 0.35879(11) 0.0298(4) Uani 1 1 d .
C00Y C 0.42625(18) 0.38552(14) 0.40433(12) 0.0300(4) Uani 1 1 d .
C00Z C 0.73480(18) 0.45844(15) 0.27380(12) 0.0322(4) Uani 1 1 d .
H00Z H 0.6720 0.4201 0.2974 0.039 Uiso 1 1 calc R
C010 C 0.85112(18) 0.10651(16) 0.58838(12) 0.0337(4) Uani 1 1 d .
H010 H 0.8930 0.0542 0.5754 0.040 Uiso 1 1 calc R
C011 C 0.42792(18) 0.25710(16) 0.48075(12) 0.0345(4) Uani 1 1 d .
H011 H 0.4999 0.2465 0.4575 0.041 Uiso 1 1 calc R
C012 C 1.13385(18) 0.07961(17) 0.79746(12) 0.0352(4) Uani 1 1 d .
H012 H 1.2132 0.1364 0.8348 0.042 Uiso 1 1 calc R
C013 C 0.96535(18) 0.53151(15) 0.26367(12) 0.0327(4) Uani 1 1 d .
H013 H 1.0574 0.5414 0.2799 0.039 Uiso 1 1 calc R
C014 C 0.79513(18) 0.32829(15) 0.51239(12) 0.0324(4) Uani 1 1 d .
H014 H 0.7405 0.3713 0.5210 0.039 Uiso 1 1 calc R
C015 C 0.52670(18) -0.03106(16) 0.66388(12) 0.0343(4) Uani 1 1 d .
H015 H 0.5236 0.0030 0.6233 0.041 Uiso 1 1 calc R
C016 C 0.78496(19) 0.55860(15) 0.17979(12) 0.0328(4) Uani 1 1 d .
C017 C 0.66687(19) 0.75521(17) -0.03279(12) 0.0374(4) Uani 1 1 d .
H017 H 0.7129 0.7098 -0.0574 0.045 Uiso 1 1 calc R
C018 C 0.26116(18) 0.34484(15) 0.49730(12) 0.0336(4) Uani 1 1 d .
H018 H 0.2193 0.3913 0.4838 0.040 Uiso 1 1 calc R
C019 C 0.10680(18) 0.76322(16) -0.12588(12) 0.0342(4) Uani 1 1 d .
H019 H 0.0920 0.7532 -0.1847 0.041 Uiso 1 1 calc R
C01A C 0.20769(18) 0.58011(16) 0.07340(12) 0.0340(4) Uani 1 1 d .
H01A H 0.1344 0.5680 0.0289 0.041 Uiso 1 1 calc R
C01B C 0.71951(18) 0.86713(18) -0.01646(14) 0.0408(5) Uani 1 1 d .
H01B H 0.8005 0.8969 -0.0305 0.049 Uiso 1 1 calc R
C01C C 0.92204(19) 0.57526(16) 0.20466(13) 0.0363(4) Uani 1 1 d .
H01C H 0.9847 0.6155 0.1820 0.044 Uiso 1 1 calc R
C01D C 0.2166(2) 0.29137(17) 0.55255(12) 0.0391(5) Uani 1 1 d .
H01D H 0.1467 0.3034 0.5776 0.047 Uiso 1 1 calc R
C01E C 0.65250(19) 0.93445(17) 0.02042(14) 0.0407(5) Uani 1 1 d .
H01E H 0.6884 1.0099 0.0315 0.049 Uiso 1 1 calc R
C01F C 0.15219(19) 0.79287(18) 0.04886(13) 0.0391(5) Uani 1 1 d .
H01F H 0.1671 0.8030 0.1077 0.047 Uiso 1 1 calc R
C01G C 0.02389(19) 0.80206(17) -0.07830(13) 0.0383(4) Uani 1 1 d .
H01G H -0.0468 0.8185 -0.1047 0.046 Uiso 1 1 calc R
C01H C 1.1343(2) -0.02563(18) 0.76319(13) 0.0398(5) Uani 1 1 d .
H01H H 1.2131 -0.0404 0.7782 0.048 Uiso 1 1 calc R
C01I C 0.27679(19) 0.22042(18) 0.56992(13) 0.0414(5) Uani 1 1 d .
C01J C 0.4073(2) -0.14657(17) 0.73357(14) 0.0418(5) Uani 1 1 d .
H01J H 0.3259 -0.1891 0.7403 0.050 Uiso 1 1 calc R
C01K C 0.40603(19) -0.09315(17) 0.67542(13) 0.0386(4) Uani 1 1 d .
H01K H 0.3228 -0.0988 0.6434 0.046 Uiso 1 1 calc R
C01L C 0.38089(19) 0.20123(17) 0.53372(14) 0.0424(5) Uani 1 1 d .
H01L H 0.4189 0.1515 0.5448 0.051 Uiso 1 1 calc R
C01M C 0.9002(2) -0.08764(17) 0.68632(14) 0.0443(5) Uani 1 1 d .
H01M H 0.8215 -0.1446 0.6484 0.053 Uiso 1 1 calc R
C01N C 0.0463(2) 0.81648(19) 0.00923(13) 0.0444(5) Uani 1 1 d .
H01N H -0.0101 0.8421 0.0415 0.053 Uiso 1 1 calc R
C01O C 0.5321(2) -0.13580(17) 0.78193(14) 0.0451(5) Uani 1 1 d .
H01O H 0.5344 -0.1719 0.8211 0.054 Uiso 1 1 calc R
C01P C 0.6532(2) -0.07191(17) 0.77251(13) 0.0408(5) Uani 1 1 d .
H01P H 0.7360 -0.0639 0.8066 0.049 Uiso 1 1 calc R
C01Q C 1.0182(2) -0.10925(19) 0.70670(15) 0.0490(5) Uani 1 1 d .
H01Q H 1.0189 -0.1804 0.6822 0.059 Uiso 1 1 calc R

loop_
_atom_site_aniso_label
_atom_site_aniso_U_11
_atom_site_aniso_U_22
_atom_site_aniso_U_33
_atom_site_aniso_U_23
_atom_site_aniso_U_13
_atom_site_aniso_U_12
Cl01 0.0544(3) 0.0504(3) 0.0477(3) 0.0299(3) 0.0134(2) 0.0288(2)
Cl02 0.0556(4) 0.1002(5) 0.0645(4) 0.0621(4) 0.0157(3) 0.0080(3)
O003 0.0329(7) 0.0423(8) 0.0436(8) 0.0225(7) 0.0141(6) 0.0118(6)
O004 0.0376(7) 0.0465(8) 0.0424(8) 0.0221(7) 0.0118(6) 0.0219(6)
N005 0.0378(8) 0.0363(9) 0.0371(9) 0.0204(8) 0.0115(7) 0.0197(7)
N006 0.0373(8) 0.0340(8) 0.0321(8) 0.0168(7) 0.0053(7) 0.0142(7)
N007 0.0332(8) 0.0400(9) 0.0420(9) 0.0253(8) 0.0131(7) 0.0109(7)
N008 0.0256(7) 0.0509(10) 0.0470(10) 0.0341(9) 0.0150(7) 0.0203(7)
N009 0.0272(8) 0.0437(9) 0.0467(10) 0.0283(8) 0.0082(7) 0.0164(7)
N00A 0.0393(9) 0.0373(9) 0.0400(9) 0.0240(8) 0.0151(7) 0.0145(7)
C00B 0.0274(9) 0.0363(10) 0.0315(9) 0.0176(8) 0.0131(7) 0.0173(7)
C00C 0.0235(8) 0.0338(10) 0.0347(10) 0.0169(8) 0.0075(7) 0.0118(7)
C00D 0.0277(9) 0.0260(9) 0.0262(9) 0.0089(8) 0.0040(7) 0.0058(7)
C00E 0.0314(9) 0.0253(9) 0.0268(9) 0.0080(8) 0.0067(7) 0.0114(7)
C00F 0.0344(9) 0.0316(9) 0.0321(10) 0.0156(8) 0.0141(8) 0.0171(8)
C00G 0.0226(8) 0.0401(10) 0.0301(9) 0.0202(8) 0.0067(7) 0.0135(7)
C00H 0.0332(9) 0.0319(9) 0.0306(9) 0.0142(8) 0.0098(7) 0.0146(8)
C00I 0.0263(8) 0.0358(10) 0.0349(10) 0.0175(9) 0.0112(7) 0.0150(7)
C00J 0.0296(9) 0.0347(10) 0.0363(10) 0.0160(9) 0.0088(8) 0.0084(8)
C00K 0.0279(9) 0.0363(10) 0.0315(10) 0.0178(9) 0.0046(7) 0.0141(7)
C00L 0.0297(9) 0.0327(10) 0.0307(10) 0.0117(8) 0.0048(7) 0.0150(7)
C00M 0.0250(8) 0.0357(10) 0.0323(10) 0.0168(8) 0.0031(7) 0.0117(7)
C00N 0.0285(9) 0.0330(10) 0.0316(10) 0.0127(8) 0.0051(7) 0.0113(7)
C00O 0.0354(10) 0.0323(10) 0.0349(10) 0.0158(9) 0.0141(8) 0.0139(8)
C00P 0.0292(9) 0.0346(10) 0.0316(10) 0.0149(8) 0.0056(7) 0.0132(7)
C00Q 0.0319(9) 0.0399(10) 0.0316(10) 0.0169(9) 0.0094(7) 0.0165(8)
C00R 0.0334(10) 0.0365(10) 0.0409(11) 0.0177(9) 0.0071(8) 0.0188(8)
C00S 0.0326(9) 0.0339(10) 0.0326(10) 0.0135(9) 0.0114(8) 0.0157(8)
C00T 0.0297(9) 0.0385(10) 0.0319(10) 0.0166(9) 0.0100(7) 0.0182(8)
C00U 0.0260(8) 0.0314(9) 0.0262(9) 0.0108(8) -0.0004(7) 0.0078(7)
C00V 0.0305(9) 0.0410(11) 0.0315(10) 0.0147(9) 0.0088(8) 0.0153(8)
C00W 0.0304(9) 0.0375(10) 0.0359(10) 0.0140(9) 0.0097(8) 0.0172(8)
C00X 0.0324(9) 0.0273(9) 0.0292(9) 0.0099(8) 0.0055(7) 0.0113(7)
C00Y 0.0311(9) 0.0264(9) 0.0309(10) 0.0106(8) 0.0072(7) 0.0081(7)
C00Z 0.0318(9) 0.0336(10) 0.0338(10) 0.0132(9) 0.0131(8) 0.0124(8)
C010 0.0316(9) 0.0367(10) 0.0380(11) 0.0146(9) 0.0077(8) 0.0188(8)
C011 0.0257(9) 0.0409(11) 0.0393(11) 0.0198(9) 0.0058(8) 0.0111(8)
C012 0.0286(9) 0.0448(11) 0.0326(10) 0.0183(9) 0.0035(7) 0.0113(8)
C013 0.0268(9) 0.0314(10) 0.0421(11) 0.0152(9) 0.0099(8) 0.0112(7)
C014 0.0308(9) 0.0345(10) 0.0311(10) 0.0134(9) 0.0025(7) 0.0115(8)
C015 0.0311(9) 0.0413(11) 0.0328(10) 0.0152(9) 0.0052(8) 0.0159(8)
C016 0.0413(10) 0.0307(10) 0.0331(10) 0.0146(8) 0.0099(8) 0.0187(8)
C017 0.0325(10) 0.0540(12) 0.0373(11) 0.0223(10) 0.0134(8) 0.0237(9)
C018 0.0347(10) 0.0298(10) 0.0356(10) 0.0107(9) 0.0103(8) 0.0115(8)
C019 0.0328(9) 0.0385(11) 0.0297(10) 0.0136(9) 0.0032(8) 0.0115(8)
C01A 0.0285(9) 0.0421(11) 0.0335(10) 0.0178(9) 0.0059(7) 0.0123(8)
C01B 0.0230(9) 0.0580(13) 0.0519(12) 0.0359(11) 0.0094(8) 0.0130(9)
C01C 0.0357(10) 0.0353(10) 0.0458(12) 0.0220(10) 0.0150(9) 0.0142(8)
C01D 0.0367(10) 0.0424(11) 0.0313(10) 0.0107(9) 0.0123(8) 0.0057(9)
C01E 0.0308(10) 0.0394(11) 0.0539(13) 0.0272(10) 0.0027(9) 0.0086(8)
C01F 0.0351(10) 0.0629(14) 0.0317(10) 0.0229(10) 0.0125(8) 0.0271(10)
C01G 0.0280(9) 0.0490(12) 0.0418(11) 0.0197(10) 0.0033(8) 0.0187(8)
C01H 0.0356(10) 0.0550(13) 0.0399(11) 0.0228(10) 0.0083(9) 0.0269(9)
C01I 0.0334(10) 0.0525(12) 0.0341(11) 0.0260(10) 0.0036(8) 0.0012(9)
C01J 0.0367(11) 0.0376(11) 0.0489(12) 0.0144(10) 0.0153(9) 0.0097(9)
C01K 0.0278(9) 0.0423(11) 0.0432(12) 0.0109(10) 0.0067(8) 0.0152(8)
C01L 0.0311(10) 0.0485(12) 0.0514(13) 0.0316(11) 0.0024(9) 0.0094(9)
C01M 0.0410(11) 0.0339(11) 0.0462(12) 0.0058(10) -0.0071(9) 0.0147(9)
C01N 0.0352(10) 0.0698(15) 0.0411(12) 0.0221(11) 0.0160(9) 0.0319(10)
C01O 0.0472(12) 0.0445(12) 0.0462(12) 0.0248(11) 0.0110(10) 0.0117(9)
C01P 0.0352(10) 0.0456(12) 0.0421(11) 0.0236(10) 0.0014(8) 0.0114(9)
C01Q 0.0547(13) 0.0431(12) 0.0514(13) 0.0126(11) 0.0036(11) 0.0306(11)

loop_
_atom_type_symbol
_atom_type_description
_atom_type_scat_dispersion_real
_atom_type_scat_dispersion_imag
_atom_type_scat_source
C C 0.0033 0.0016 'International Tables Vol C Tables 4.2.6.8 and 6.1.1.4'
H H 0.0000 0.0000 'International Tables Vol C Tables 4.2.6.8 and 6.1.1.4'
Cl Cl 0.1484 0.1585 'International Tables Vol C Tables 4.2.6.8 and 6.1.1.4'
N N 0.0061 0.0033 'International Tables Vol C Tables 4.2.6.8 and 6.1.1.4'
O O 0.0106 0.0060 'International Tables Vol C Tables 4.2.6.8 and 6.1.1.4'

loop_
_geom_angle_atom_site_label_1
_geom_angle_atom_site_label_2
_geom_angle_atom_site_label_3
_geom_angle
N006 N005 H005 119.8
C00X N005 H005 119.8
C00X N005 N006 120.33(15)
C014 N006 N005 113.49(15)
N00A N007 H007 119.7
C00Y N007 H007 119.7
C00Y N007 N00A 120.52(15)
C00B N008 C00C 121.64(13)
C00B N008 C00G 120.92(13)
C00C N008 C00G 117.26(13)
C00M N009 C00K 116.74(13)
C00N N009 C00K 120.49(13)
C00N N009 C00M 121.66(14)
C00O N00A N007 113.89(15)
C00I C00B N008 120.05(15)
C01A C00B N008 121.12(15)
C01A C00B C00I 118.83(15)
C00S C00C N008 119.72(16)
C00S C00C C01F 119.45(16)
C01F C00C N008 120.80(16)
C011 C00D C00Y 116.74(16)
C011 C00D C018 119.58(15)
C018 C00D C00Y 123.68(16)
C00Z C00E C00X 123.42(15)
C013 C00E C00X 117.39(16)
C013 C00E C00Z 119.11(15)
C00J C00F C00O 119.51(16)
C00J C00F C00T 118.20(15)
C00T C00F C00O 122.21(16)
C00P C00G N008 120.61(16)
C00P C00G C00R 119.76(16)
C00R C00G N008 119.56(16)
C00K C00H H00H 120.2
C00K C00H C012 119.67(17)
C012 C00H H00H 120.2
C00B C00I H00I 119.8
C00T C00I C00B 120.44(16)
C00T C00I H00I 119.8
C00F C00J H00J 119.4
C01A C00J C00F 121.17(16)
C01A C00J H00J 119.4
C00H C00K N009 119.12(16)
C01M C00K N009 121.51(17)
C01M C00K C00H 119.35(16)
C00Q C00L H00L 119.5
C00Q C00L C00U 120.98(17)
C00U C00L H00L 119.5
C00Q C00M N009 120.82(16)
C00Q C00M C010 119.47(15)
C010 C00M N009 119.71(16)
C015 C00N N009 122.02(15)
C015 C00N C01P 118.04(16)
C01P C00N N009 119.93(16)
N00A C00O C00F 121.94(16)
N00A C00O H00O 119.0
C00F C00O H00O 119.0
C00G C00P H00P 120.2
C00G C00P C017 119.50(17)
C017 C00P H00P 120.2
C00L C00Q C00M 120.06(17)
C00L C00Q H00Q 120.0
C00M C00Q H00Q 120.0
C00G C00R H00R 120.0
C01E C00R C00G 120.04(18)
C01E C00R H00R 120.0
C00C C00S H00S 119.8
C00C C00S C019 120.42(17)
C019 C00S H00S 119.8
C00F C00T H00T 119.5
C00I C00T C00F 121.05(16)
C00I C00T H00T 119.5
C00L C00U C00V 118.55(15)
C00L C00U C014 118.76(16)
C00V C00U C014 122.68(16)
C00U C00V H00V 119.7
C010 C00V C00U 120.67(17)
C010 C00V H00V 119.7
C00Z C00W H00W 120.3
C016 C00W H00W 120.3
C016 C00W C00Z 119.44(17)
O004 C00X N005 123.43(15)
O004 C00X C00E 122.17(15)
N005 C00X C00E 114.40(15)
O003 C00Y N007 123.78(15)
O003 C00Y C00D 121.68(15)
N007 C00Y C00D 114.53(15)
C00E C00Z H00Z 119.9
C00W C00Z C00E 120.29(16)
C00W C00Z H00Z 119.9
C00M C010 H010 119.9
C00V C010 C00M 120.26(17)
C00V C010 H010 119.9
C00D C011 H011 119.7
C01L C011 C00D 120.53(18)
C01L C011 H011 119.7
C00H C012 H012 119.7
C01H C012 C00H 120.64(18)
C01H C012 H012 119.7
C00E C013 H013 119.7
C01C C013 C00E 120.69(17)
C01C C013 H013 119.7
N006 C014 C00U 121.54(17)
N006 C014 H014 119.2
C00U C014 H014 119.2
C00N C015 H015 119.7
C01K C015 C00N 120.64(17)
C01K C015 H015 119.7
C00W C016 Cl01 119.40(14)
C00W C016 C01C 121.19(16)
C01C C016 Cl01 119.41(13)
C00P C017 H017 119.9
C01B C017 C00P 120.21(18)
C01B C017 H017 119.9
C00D C018 H018 120.0
C01D C018 C00D 119.92(17)
C01D C018 H018 120.0
C00S C019 H019 119.9
C01G C019 C00S 120.26(17)
C01G C019 H019 119.9
C00B C01A H01A 119.8
C00J C01A C00B 120.30(16)
C00J C01A H01A 119.8
C017 C01B H01B 120.0
C01E C01B C017 120.05(17)
C01E C01B H01B 120.0
C013 C01C H01C 120.4
C016 C01C C013 119.27(16)
C016 C01C H01C 120.4
C018 C01D H01D 120.3
C01I C01D C018 119.43(18)
C01I C01D H01D 120.3
C00R C01E H01E 119.8
C01B C01E C00R 120.43(18)
C01B C01E H01E 119.8
C00C C01F H01F 120.0
C01N C01F C00C 119.98(17)
C01N C01F H01F 120.0
C019 C01G H01G 120.2
C019 C01G C01N 119.59(17)
C01N C01G H01G 120.2
C012 C01H H01H 120.1
C012 C01H C01Q 119.85(18)
C01Q C01H H01H 120.1
C01D C01I Cl02 119.60(16)
C01D C01I C01L 121.44(16)
C01L C01I Cl02 118.96(16)
C01K C01J H01J 120.6
C01K C01J C01O 118.85(17)
C01O C01J H01J 120.6
C015 C01K H01K 119.5
C01J C01K C015 121.01(18)
C01J C01K H01K 119.5
C011 C01L H01L 120.5
C01I C01L C011 119.05(18)
C01I C01L H01L 120.5
C00K C01M H01M 119.7
C00K C01M C01Q 120.51(19)
C01Q C01M H01M 119.7
C01F C01N C01G 120.30(18)
C01F C01N H01N 119.9
C01G C01N H01N 119.9
C01J C01O H01O 119.7
C01P C01O C01J 120.66(18)
C01P C01O H01O 119.7
C00N C01P H01P 119.6
C01O C01P C00N 120.76(18)
C01O C01P H01P 119.6
C01H C01Q C01M 120.0(2)
C01H C01Q H01Q 120.0
C01M C01Q H01Q 120.0

loop_
_geom_bond_atom_site_label_1
_geom_bond_atom_site_label_2
_geom_bond_distance
Cl01 C016 1.7359(17)
Cl02 C01I 1.7370(18)
O003 C00Y 1.223(2)
O004 C00X 1.227(2)
N005 H005 0.8600
N005 N006 1.3794(18)
N005 C00X 1.357(2)
N006 C014 1.282(2)
N007 H007 0.8600
N007 N00A 1.3865(18)
N007 C00Y 1.358(2)
N008 C00B 1.407(2)
N008 C00C 1.422(2)
N008 C00G 1.427(2)
N009 C00K 1.433(2)
N009 C00M 1.422(2)
N009 C00N 1.410(2)
N00A C00O 1.277(2)
C00B C00I 1.398(2)
C00B C01A 1.393(2)
C00C C00S 1.381(2)
C00C C01F 1.386(3)
C00D C00Y 1.495(2)
C00D C011 1.387(2)
C00D C018 1.393(3)
C00E C00X 1.499(2)
C00E C00Z 1.396(2)
C00E C013 1.389(2)
C00F C00J 1.393(2)
C00F C00O 1.465(2)
C00F C00T 1.395(2)
C00G C00P 1.386(3)
C00G C00R 1.388(3)
C00H H00H 0.9300
C00H C00K 1.382(3)
C00H C012 1.387(2)
C00I H00I 0.9300
C00I C00T 1.381(2)
C00J H00J 0.9300
C00J C01A 1.385(2)
C00K C01M 1.381(3)
C00L H00L 0.9300
C00L C00Q 1.382(2)
C00L C00U 1.394(2)
C00M C00Q 1.386(3)
C00M C010 1.396(3)
C00N C015 1.392(2)
C00N C01P 1.398(2)
C00O H00O 0.9300
C00P H00P 0.9300
C00P C017 1.392(2)
C00Q H00Q 0.9300
C00R H00R 0.9300
C00R C01E 1.380(3)
C00S H00S 0.9300
C00S C019 1.385(2)
C00T H00T 0.9300
C00U C00V 1.395(3)
C00U C014 1.461(2)
C00V H00V 0.9300
C00V C010 1.379(2)
C00W H00W 0.9300
C00W C00Z 1.385(2)
C00W C016 1.379(2)
C00Z H00Z 0.9300
C010 H010 0.9300
C011 H011 0.9300
C011 C01L 1.384(2)
C012 H012 0.9300
C012 C01H 1.370(3)
C013 H013 0.9300
C013 C01C 1.383(2)
C014 H014 0.9300
C015 H015 0.9300
C015 C01K 1.385(3)
C016 C01C 1.379(3)
C017 H017 0.9300
C017 C01B 1.380(3)
C018 H018 0.9300
C018 C01D 1.388(2)
C019 H019 0.9300
C019 C01G 1.375(3)
C01A H01A 0.9300
C01B H01B 0.9300
C01B C01E 1.370(3)
C01C H01C 0.9300
C01D H01D 0.9300
C01D C01I 1.375(3)
C01E H01E 0.9300
C01F H01F 0.9300
C01F C01N 1.385(3)
C01G H01G 0.9300
C01G C01N 1.386(3)
C01H H01H 0.9300
C01H C01Q 1.373(3)
C01I C01L 1.381(3)
C01J H01J 0.9300
C01J C01K 1.376(3)
C01J C01O 1.386(3)
C01K H01K 0.9300
C01L H01L 0.9300
C01M H01M 0.9300
C01M C01Q 1.383(3)
C01N H01N 0.9300
C01O H01O 0.9300
C01O C01P 1.381(3)
C01P H01P 0.9300
C01Q H01Q 0.9300

_cod_database_fobs_code 2108479
